data_1512937
loop_
_publ_author_name
'Timothy J. Boyle'
'Leigh Anna M. Ottley'

_publ_section_title
;
 Structural characterization of the coordination behavior of
 4,4'-di-methoxy,2,2'-di-ol-benzophenone modified metal
 alkoxides
;
_journal_issue 1
_journal_name_full 'Inorganica Chimica Acta'
_journal_page_first 69
_journal_page_last 80
_journal_paper_doi 10.1016/j.ica.2010.08.047
_journal_volume 364
_journal_year 2010
_chemical_formula_sum 'C80 H120 N2 O20 Zr4'
_chemical_formula_weight 1794.66
_chemical_name_systematic
; 
 ? 
;
_space_group_IT_number 2
_symmetry_cell_setting triclinic
_symmetry_space_group_name_Hall '-P 1'
_symmetry_space_group_name_H-M 'P -1'
_atom_sites_solution_hydrogens geom
_atom_sites_solution_primary direct
_atom_sites_solution_secondary difmap
_audit_creation_method SHELXL-97
_cell_angle_alpha 81.523(2)
_cell_angle_beta 73.924(2)
_cell_angle_gamma 70.568(2)
_cell_formula_units_Z 1
_cell_length_a 13.5410(17)
_cell_length_b 13.6135(17)
_cell_length_c 14.9847(19)
_cell_measurement_temperature 173(2)
_cell_volume 2498.4(5)
_computing_cell_refinement 'Bruker SMART'
_computing_data_collection 'Bruker SMART'
_computing_data_reduction 'Bruker SAINT'
_computing_molecular_graphics 'Bruker SHELXTL'
_computing_publication_material 'Bruker SHELXTL'
_computing_structure_refinement 'SHELXL-97 (Sheldrick, 1997)'
_computing_structure_solution 'SHELXS-97 (Sheldrick, 1990)'
_diffrn_ambient_temperature 173(2)
_diffrn_measured_fraction_theta_full 0.996
_diffrn_measured_fraction_theta_max 0.996
_diffrn_measurement_device_type 'CCD area detector'
_diffrn_measurement_method 'phi and omega scans'
_diffrn_radiation_monochromator graphite
_diffrn_radiation_source 'fine-focus sealed tube'
_diffrn_radiation_type MoK\a
_diffrn_radiation_wavelength 0.71073
_diffrn_reflns_av_R_equivalents 0.0191
_diffrn_reflns_av_sigmaI/netI 0.0276
_diffrn_reflns_limit_h_max 15
_diffrn_reflns_limit_h_min -15
_diffrn_reflns_limit_k_max 15
_diffrn_reflns_limit_k_min -15
_diffrn_reflns_limit_l_max 16
_diffrn_reflns_limit_l_min -16
_diffrn_reflns_number 15377
_diffrn_reflns_theta_full 23.28
_diffrn_reflns_theta_max 23.28
_diffrn_reflns_theta_min 1.59
_exptl_absorpt_coefficient_mu 0.463
_exptl_absorpt_correction_T_max 0.946
_exptl_absorpt_correction_T_min 0.920
_exptl_absorpt_correction_type empirical
_exptl_absorpt_process_details SADABS
_exptl_crystal_colour orange
_exptl_crystal_density_diffrn 1.193
_exptl_crystal_density_meas ?
_exptl_crystal_density_method 'not measured'
_exptl_crystal_description plate
_exptl_crystal_F_000 934
_exptl_crystal_size_max 0.20
_exptl_crystal_size_mid 0.15
_exptl_crystal_size_min 0.12
_refine_diff_density_max 1.365
_refine_diff_density_min -0.522
_refine_diff_density_rms 0.079
_refine_ls_extinction_method none
_refine_ls_goodness_of_fit_ref 1.071
_refine_ls_hydrogen_treatment constr
_refine_ls_matrix_type full
_refine_ls_number_parameters 492
_refine_ls_number_reflns 7153
_refine_ls_number_restraints 0
_refine_ls_restrained_S_all 1.071
_refine_ls_R_factor_all 0.0437
_refine_ls_R_factor_gt 0.0395
_refine_ls_shift/su_max 0.002
_refine_ls_shift/su_mean 0.000
_refine_ls_structure_factor_coef Fsqd
_refine_ls_weighting_details 'calc w=1/[\s^2^(Fo^2^)+(0.0729P)^2^+2.0394P] where P=(Fo^2^+2Fc^2^)/3'
_refine_ls_weighting_scheme calc
_refine_ls_wR_factor_gt 0.1155
_refine_ls_wR_factor_ref 0.1187
_reflns_number_gt 6333
_reflns_number_total 7153
_reflns_threshold_expression >2sigma(I)
_cod_data_source_file 2010-69.cif
_cod_data_source_block 10fb082s
_cod_depositor_comments
;
The following automatic conversions were performed:

'_symmetry_cell_setting' value 'Triclinic' changed to 'triclinic'
according to the built-in table from CIF Core dictionary named
'cif_core.dic' version 2.4.1 from 2010-06-29.

Automatic conversion script
Id: cif_fix_values 1891 2012-01-12 08:04:46Z andrius 

The following automatic conversions were performed:

'_exptl_crystal_density_meas' value 'not measured' was changed to '?'
- the value is perceived as not measured.

Automatic conversion script
Id: cif_fix_values 3008 2015-01-20 13:52:24Z robertas 
;
_cod_original_sg_symbol_H-M P-1
_cod_database_code 1512937

loop_
_symmetry_equiv_pos_as_xyz
'x, y, z'
'-x, -y, -z'

loop_
_atom_site_label
_atom_site_type_symbol
_atom_site_fract_x
_atom_site_fract_y
_atom_site_fract_z
_atom_site_U_iso_or_equiv
_atom_site_adp_type
_atom_site_occupancy
_atom_site_symmetry_multiplicity
_atom_site_calc_flag
_atom_site_refinement_flags
Zr1 Zr 1.10115(3) 0.81570(2) 0.15201(2) 0.02598(13) Uani 1 1 d .
Zr2 Zr 0.88735(2) 0.98275(2) 0.06872(2) 0.02398(12) Uani 1 1 d .
O1 O 1.06320(18) 0.92449(17) 0.04363(15) 0.0255(5) Uani 1 1 d .
O2 O 0.92540(17) 0.84209(17) 0.15490(15) 0.0263(5) Uani 1 1 d .
O3 O 0.73866(18) 1.00323(19) 0.07112(16) 0.0322(6) Uani 1 1 d .
O4 O 1.1559(2) 0.68583(19) 0.08844(17) 0.0357(6) Uani 1 1 d .
O5 O 1.23856(19) 0.8273(2) 0.15622(17) 0.0378(6) Uani 1 1 d .
O6 O 1.06398(19) 0.75682(18) 0.28975(15) 0.0314(6) Uani 1 1 d .
O7 O 1.02403(19) 0.95627(18) 0.23320(15) 0.0295(5) Uani 1 1 d .
O8 O 0.85133(19) 1.08005(18) 0.17009(16) 0.0309(6) Uani 1 1 d .
O9 O 0.9295(3) 0.6837(2) 0.61156(19) 0.0607(9) Uani 1 1 d .
O10 O 0.7026(3) 1.4007(2) 0.3214(2) 0.0606(9) Uani 1 1 d .
N1 N 0.9184(2) 0.8657(2) -0.04983(19) 0.0305(7) Uani 1 1 d .
C1 C 0.8408(3) 0.8196(3) 0.2291(2) 0.0326(8) Uani 1 1 d .
H1A H 0.7739 0.8789 0.2314 0.039 Uiso 1 1 calc R
H1B H 0.8608 0.8142 0.2888 0.039 Uiso 1 1 calc R
C2 C 0.8170(3) 0.7194(3) 0.2208(3) 0.0414(9) Uani 1 1 d .
C3 C 0.7363(4) 0.7033(5) 0.3107(3) 0.0700(15) Uani 1 1 d .
H3A H 0.6717 0.7646 0.3189 0.105 Uiso 1 1 calc R
H3B H 0.7691 0.6939 0.3633 0.105 Uiso 1 1 calc R
H3C H 0.7162 0.6413 0.3079 0.105 Uiso 1 1 calc R
C4 C 0.7679(4) 0.7302(4) 0.1394(3) 0.0584(12) Uani 1 1 d .
H4A H 0.8184 0.7440 0.0818 0.088 Uiso 1 1 calc R
H4B H 0.7003 0.7881 0.1481 0.088 Uiso 1 1 calc R
H4C H 0.7531 0.6653 0.1357 0.088 Uiso 1 1 calc R
C5 C 0.9199(4) 0.6275(4) 0.2102(5) 0.0825(18) Uani 1 1 d .
H5A H 0.9039 0.5638 0.2049 0.124 Uiso 1 1 calc R
H5B H 0.9491 0.6192 0.2649 0.124 Uiso 1 1 calc R
H5C H 0.9732 0.6403 0.1542 0.124 Uiso 1 1 calc R
C6 C 1.2214(6) 0.6062(4) 0.0356(4) 0.118(3) Uani 1 1 d .
H6 H 1.2341 0.6173 -0.0302 0.141 Uiso 1 1 calc R
C7 C 1.2726(4) 0.5060(3) 0.0738(3) 0.0622(13) Uani 1 1 d .
C8 C 1.2219(6) 0.4747(5) 0.1688(5) 0.110(2) Uani 1 1 d .
H8A H 1.1804 0.5371 0.2037 0.164 Uiso 1 1 calc R
H8B H 1.2779 0.4304 0.1996 0.164 Uiso 1 1 calc R
H8C H 1.1734 0.4359 0.1665 0.164 Uiso 1 1 calc R
C9 C 1.3656(7) 0.5389(7) 0.0995(9) 0.166(4) Uani 1 1 d .
H9A H 1.4210 0.5447 0.0426 0.248 Uiso 1 1 calc R
H9B H 1.3986 0.4855 0.1431 0.248 Uiso 1 1 calc R
H9C H 1.3335 0.6062 0.1281 0.248 Uiso 1 1 calc R
C10 C 1.3394(7) 0.4253(5) 0.0105(5) 0.122(3) Uani 1 1 d .
H10A H 1.2949 0.3870 -0.0012 0.184 Uiso 1 1 calc R
H10B H 1.3964 0.3770 0.0383 0.184 Uiso 1 1 calc R
H10C H 1.3722 0.4572 -0.0483 0.184 Uiso 1 1 calc R
C11 C 1.3391(4) 0.8180(5) 0.1694(4) 0.0745(16) Uani 1 1 d .
H11A H 1.3551 0.8846 0.1470 0.089 Uiso 1 1 calc R
H11B H 1.3943 0.7631 0.1300 0.089 Uiso 1 1 calc R
C12 C 1.3510(3) 0.7921(4) 0.2682(3) 0.0480(11) Uani 1 1 d .
C13 C 1.3264(4) 0.6927(5) 0.3093(4) 0.088(2) Uani 1 1 d .
H13A H 1.3676 0.6370 0.2665 0.132 Uiso 1 1 calc R
H13B H 1.2490 0.7033 0.3193 0.132 Uiso 1 1 calc R
H13C H 1.3466 0.6729 0.3689 0.132 Uiso 1 1 calc R
C14 C 1.4609(6) 0.7878(7) 0.2710(6) 0.136(4) Uani 1 1 d .
H14A H 1.5147 0.7339 0.2310 0.205 Uiso 1 1 calc R
H14B H 1.4688 0.7712 0.3351 0.205 Uiso 1 1 calc R
H14C H 1.4721 0.8557 0.2488 0.205 Uiso 1 1 calc R
C15 C 1.2673(6) 0.8767(7) 0.3280(5) 0.125(3) Uani 1 1 d .
H15A H 1.2833 0.8700 0.3889 0.188 Uiso 1 1 calc R
H15B H 1.1955 0.8696 0.3362 0.188 Uiso 1 1 calc R
H15C H 1.2687 0.9452 0.2976 0.188 Uiso 1 1 calc R
C16 C 0.6316(3) 1.0226(3) 0.0688(3) 0.0394(9) Uani 1 1 d .
H16A H 0.6120 0.9574 0.0882 0.047 Uiso 1 1 calc R
H16B H 0.6249 1.0429 0.0040 0.047 Uiso 1 1 calc R
C17 C 0.5523(3) 1.1082(3) 0.1316(3) 0.0475(10) Uani 1 1 d .
C18 C 0.5602(4) 1.0748(4) 0.2321(3) 0.0683(14) Uani 1 1 d .
H18A H 0.6323 1.0693 0.2376 0.102 Uiso 1 1 calc R
H18B H 0.5477 1.0069 0.2494 0.102 Uiso 1 1 calc R
H18C H 0.5058 1.1267 0.2737 0.102 Uiso 1 1 calc R
C19 C 0.5790(4) 1.2095(3) 0.1022(4) 0.0604(13) Uani 1 1 d .
H19A H 0.6535 1.1990 0.1045 0.091 Uiso 1 1 calc R
H19B H 0.5296 1.2633 0.1445 0.091 Uiso 1 1 calc R
H19C H 0.5713 1.2319 0.0386 0.091 Uiso 1 1 calc R
C20 C 0.4397(4) 1.1216(4) 0.1221(5) 0.0746(16) Uani 1 1 d .
H20A H 0.3865 1.1728 0.1651 0.112 Uiso 1 1 calc R
H20B H 0.4249 1.0545 0.1371 0.112 Uiso 1 1 calc R
H20C H 0.4349 1.1461 0.0582 0.112 Uiso 1 1 calc R
C21 C 1.0086(3) 0.7919(3) 0.3716(2) 0.0307(8) Uani 1 1 d .
C22 C 1.0052(3) 0.7193(3) 0.4483(2) 0.0387(9) Uani 1 1 d .
H22 H 1.0489 0.6487 0.4410 0.046 Uiso 1 1 calc R
C23 C 0.9393(4) 0.7492(3) 0.5341(3) 0.0451(10) Uani 1 1 d .
C24 C 0.8740(4) 0.8525(4) 0.5464(3) 0.0494(11) Uani 1 1 d .
H24 H 0.8263 0.8719 0.6052 0.059 Uiso 1 1 calc R
C25 C 0.8791(3) 0.9249(3) 0.4739(3) 0.0419(9) Uani 1 1 d .
H25 H 0.8341 0.9949 0.4829 0.050 Uiso 1 1 calc R
C26 C 0.9491(3) 0.8995(3) 0.3855(2) 0.0318(8) Uani 1 1 d .
C27 C 0.9950(6) 0.5781(4) 0.6047(3) 0.090(2) Uani 1 1 d .
H27A H 0.9729 0.5443 0.5634 0.134 Uiso 1 1 calc R
H27B H 0.9864 0.5419 0.6666 0.134 Uiso 1 1 calc R
H27C H 1.0708 0.5751 0.5793 0.134 Uiso 1 1 calc R
C28 C 0.9581(3) 0.9785(3) 0.3103(2) 0.0298(8) Uani 1 1 d .
C29 C 0.8889(3) 1.0886(3) 0.3157(2) 0.0313(8) Uani 1 1 d .
C30 C 0.8752(3) 1.1514(3) 0.3867(3) 0.0393(9) Uani 1 1 d .
H30 H 0.9096 1.1218 0.4360 0.047 Uiso 1 1 calc R
C31 C 0.8138(3) 1.2544(3) 0.3875(3) 0.0443(10) Uani 1 1 d .
H31 H 0.8063 1.2958 0.4362 0.053 Uiso 1 1 calc R
C32 C 0.7625(3) 1.2976(3) 0.3156(3) 0.0421(10) Uani 1 1 d .
C33 C 0.7745(3) 1.2381(3) 0.2439(3) 0.0357(9) Uani 1 1 d .
H33 H 0.7383 1.2683 0.1958 0.043 Uiso 1 1 calc R
C34 C 0.8395(3) 1.1336(3) 0.2414(2) 0.0293(8) Uani 1 1 d .
C35 C 0.6510(5) 1.4496(4) 0.2485(4) 0.0796(17) Uani 1 1 d .
H35A H 0.7058 1.4504 0.1900 0.119 Uiso 1 1 calc R
H35B H 0.6073 1.5214 0.2632 0.119 Uiso 1 1 calc R
H35C H 0.6043 1.4108 0.2420 0.119 Uiso 1 1 calc R
C36 C 0.9904(3) 0.7695(3) -0.0563(3) 0.0360(9) Uani 1 1 d .
H36 H 1.0357 0.7463 -0.0140 0.043 Uiso 1 1 calc R
C37 C 1.0008(4) 0.7035(3) -0.1218(3) 0.0473(10) Uani 1 1 d .
H37 H 1.0515 0.6356 -0.1239 0.057 Uiso 1 1 calc R
C38 C 0.9373(4) 0.7368(4) -0.1842(3) 0.0517(11) Uani 1 1 d .
H38 H 0.9434 0.6924 -0.2301 0.062 Uiso 1 1 calc R
C39 C 0.8651(4) 0.8348(4) -0.1794(3) 0.0467(10) Uani 1 1 d .
H39 H 0.8207 0.8599 -0.2223 0.056 Uiso 1 1 calc R
C40 C 0.8574(3) 0.8970(3) -0.1113(3) 0.0375(9) Uani 1 1 d .
H40 H 0.8066 0.9650 -0.1080 0.045 Uiso 1 1 calc R

loop_
_atom_site_aniso_label
_atom_site_aniso_U_11
_atom_site_aniso_U_22
_atom_site_aniso_U_33
_atom_site_aniso_U_23
_atom_site_aniso_U_13
_atom_site_aniso_U_12
Zr1 0.0243(2) 0.0286(2) 0.0227(2) 0.00196(14) -0.00758(14) -0.00512(15)
Zr2 0.0218(2) 0.0279(2) 0.0212(2) 0.00117(14) -0.00656(14) -0.00652(14)
O1 0.0234(12) 0.0290(13) 0.0225(12) 0.0020(10) -0.0060(9) -0.0072(10)
O2 0.0242(12) 0.0299(13) 0.0236(12) 0.0026(10) -0.0054(10) -0.0088(10)
O3 0.0241(13) 0.0385(14) 0.0341(14) 0.0010(11) -0.0095(11) -0.0093(11)
O4 0.0382(15) 0.0283(13) 0.0330(14) -0.0037(11) -0.0081(11) -0.0003(11)
O5 0.0268(13) 0.0483(16) 0.0390(15) 0.0102(12) -0.0155(11) -0.0118(12)
O6 0.0336(14) 0.0344(14) 0.0235(13) 0.0040(10) -0.0093(11) -0.0074(11)
O7 0.0280(13) 0.0336(13) 0.0243(13) -0.0004(10) -0.0060(11) -0.0071(11)
O8 0.0333(14) 0.0332(13) 0.0252(13) -0.0035(10) -0.0088(10) -0.0069(11)
O9 0.098(3) 0.057(2) 0.0263(15) 0.0102(13) -0.0119(15) -0.0303(18)
O10 0.076(2) 0.0382(17) 0.0569(19) -0.0168(14) -0.0173(17) 0.0036(15)
N1 0.0316(16) 0.0373(17) 0.0256(16) 0.0007(13) -0.0085(13) -0.0145(14)
C1 0.0287(19) 0.042(2) 0.0259(19) 0.0048(16) -0.0050(15) -0.0143(17)
C2 0.040(2) 0.045(2) 0.042(2) 0.0111(18) -0.0110(18) -0.0213(19)
C3 0.080(4) 0.100(4) 0.050(3) 0.015(3) -0.012(3) -0.064(3)
C4 0.074(3) 0.073(3) 0.047(3) 0.001(2) -0.015(2) -0.049(3)
C5 0.066(3) 0.035(3) 0.147(6) 0.012(3) -0.030(4) -0.019(2)
C6 0.178(7) 0.054(3) 0.043(3) -0.005(3) -0.011(4) 0.053(4)
C7 0.066(3) 0.035(2) 0.064(3) 0.000(2) 0.003(2) -0.003(2)
C8 0.133(6) 0.057(4) 0.101(5) 0.028(3) -0.015(4) -0.005(4)
C9 0.105(6) 0.115(7) 0.285(14) -0.059(8) -0.084(8) 0.005(5)
C10 0.170(7) 0.058(4) 0.108(5) -0.037(4) -0.071(5) 0.049(4)
C11 0.071(4) 0.093(4) 0.074(4) 0.018(3) -0.033(3) -0.042(3)
C12 0.036(2) 0.065(3) 0.043(2) 0.010(2) -0.0205(19) -0.012(2)
C13 0.064(3) 0.104(5) 0.106(5) 0.059(4) -0.051(3) -0.042(3)
C14 0.107(6) 0.166(8) 0.174(8) 0.091(6) -0.099(6) -0.081(6)
C15 0.089(5) 0.189(9) 0.100(5) -0.044(6) -0.035(4) -0.020(5)
C16 0.026(2) 0.044(2) 0.051(2) -0.0007(18) -0.0149(18) -0.0103(17)
C17 0.028(2) 0.045(2) 0.065(3) -0.003(2) -0.0100(19) -0.0067(18)
C18 0.057(3) 0.070(3) 0.061(3) -0.012(3) 0.002(2) -0.007(3)
C19 0.047(3) 0.042(3) 0.092(4) -0.003(2) -0.027(3) -0.006(2)
C20 0.031(2) 0.062(3) 0.130(5) -0.014(3) -0.018(3) -0.009(2)
C21 0.0292(19) 0.041(2) 0.0258(19) 0.0026(16) -0.0102(16) -0.0152(17)
C22 0.049(2) 0.042(2) 0.029(2) 0.0034(17) -0.0135(18) -0.0169(19)
C23 0.064(3) 0.052(3) 0.027(2) 0.0081(18) -0.017(2) -0.028(2)
C24 0.056(3) 0.063(3) 0.026(2) -0.003(2) -0.0019(19) -0.020(2)
C25 0.040(2) 0.050(2) 0.032(2) -0.0035(18) -0.0068(17) -0.0097(19)
C26 0.0282(19) 0.044(2) 0.0242(18) 0.0006(16) -0.0097(15) -0.0112(17)
C27 0.166(6) 0.050(3) 0.037(3) 0.008(2) -0.005(3) -0.033(4)
C28 0.0266(19) 0.038(2) 0.027(2) -0.0043(16) -0.0118(16) -0.0087(16)
C29 0.0292(19) 0.035(2) 0.0285(19) -0.0046(16) -0.0058(15) -0.0085(16)
C30 0.038(2) 0.049(2) 0.031(2) -0.0068(17) -0.0094(17) -0.0119(19)
C31 0.049(2) 0.045(2) 0.039(2) -0.0166(18) -0.0066(19) -0.011(2)
C32 0.042(2) 0.037(2) 0.039(2) -0.0107(18) -0.0012(18) -0.0042(18)
C33 0.036(2) 0.035(2) 0.032(2) -0.0025(16) -0.0074(16) -0.0064(17)
C34 0.0271(19) 0.034(2) 0.0237(18) -0.0047(15) -0.0002(15) -0.0082(15)
C35 0.103(4) 0.041(3) 0.073(4) -0.011(2) -0.031(3) 0.016(3)
C36 0.032(2) 0.041(2) 0.034(2) -0.0049(17) -0.0080(16) -0.0092(17)
C37 0.053(3) 0.045(2) 0.043(2) -0.0128(19) -0.006(2) -0.014(2)
C38 0.064(3) 0.067(3) 0.035(2) -0.017(2) -0.007(2) -0.033(3)
C39 0.052(3) 0.066(3) 0.033(2) 0.000(2) -0.0194(19) -0.026(2)
C40 0.040(2) 0.043(2) 0.033(2) 0.0001(17) -0.0126(17) -0.0149(18)

loop_
_atom_type_symbol
_atom_type_description
_atom_type_scat_dispersion_real
_atom_type_scat_dispersion_imag
_atom_type_scat_source
C C 0.0033 0.0016 'International Tables Vol C Tables 4.2.6.8 and 6.1.1.4'
H H 0.0000 0.0000 'International Tables Vol C Tables 4.2.6.8 and 6.1.1.4'
O O 0.0106 0.0060 'International Tables Vol C Tables 4.2.6.8 and 6.1.1.4'
Zr Zr -2.9673 0.5597 'International Tables Vol C Tables 4.2.6.8 and 6.1.1.4'
N N 0.0061 0.0033 'International Tables Vol C Tables 4.2.6.8 and 6.1.1.4'

loop_
_geom_angle_atom_site_label_1
_geom_angle_atom_site_label_2
_geom_angle_atom_site_label_3
_geom_angle
_geom_angle_site_symmetry_1
_geom_angle_site_symmetry_3
O5 Zr1 O4 98.10(11) . .
O5 Zr1 O1 101.49(9) . .
O4 Zr1 O1 100.86(9) . .
O5 Zr1 O6 95.10(10) . .
O4 Zr1 O6 99.78(10) . .
O1 Zr1 O6 151.28(9) . .
O5 Zr1 O7 87.05(10) . .
O4 Zr1 O7 173.56(10) . .
O1 Zr1 O7 81.79(8) . .
O6 Zr1 O7 75.79(9) . .
O5 Zr1 O2 166.54(10) . .
O4 Zr1 O2 94.86(9) . .
O1 Zr1 O2 72.33(8) . .
O6 Zr1 O2 86.24(8) . .
O7 Zr1 O2 80.29(8) . .
O5 Zr1 Zr2 132.93(7) . .
O4 Zr1 Zr2 109.06(7) . .
O1 Zr1 Zr2 37.12(6) . .
O6 Zr1 Zr2 116.31(7) . .
O7 Zr1 Zr2 69.54(6) . .
O2 Zr1 Zr2 37.27(6) . .
O3 Zr2 O8 94.56(10) . .
O3 Zr2 O1 104.04(9) . 2_775
O8 Zr2 O1 99.19(9) . 2_775
O3 Zr2 O2 102.10(9) . .
O8 Zr2 O2 95.63(9) . .
O1 Zr2 O2 148.67(9) 2_775 .
O3 Zr2 O1 164.51(9) . .
O8 Zr2 O1 100.53(9) . .
O1 Zr2 O1 77.13(9) 2_775 .
O2 Zr2 O1 73.10(8) . .
O3 Zr2 N1 81.82(10) . .
O8 Zr2 N1 176.23(9) . .
O1 Zr2 N1 82.79(9) 2_775 .
O2 Zr2 N1 84.15(9) . .
O1 Zr2 N1 83.02(9) . .
O3 Zr2 Zr2 141.83(7) . 2_775
O8 Zr2 Zr2 102.67(7) . 2_775
O1 Zr2 Zr2 40.06(6) 2_775 2_775
O2 Zr2 Zr2 109.64(6) . 2_775
O1 Zr2 Zr2 37.07(6) . 2_775
N1 Zr2 Zr2 80.92(7) . 2_775
O3 Zr2 Zr1 142.15(7) . .
O8 Zr2 Zr1 90.83(7) . .
O1 Zr2 Zr1 112.02(6) 2_775 .
O2 Zr2 Zr1 40.04(6) . .
O1 Zr2 Zr1 35.13(6) . .
N1 Zr2 Zr1 91.40(7) . .
Zr2 Zr2 Zr1 72.052(14) 2_775 .
Zr2 O1 Zr1 148.67(12) 2_775 .
Zr2 O1 Zr2 102.87(9) 2_775 .
Zr1 O1 Zr2 107.75(9) . .
C1 O2 Zr2 118.87(19) . .
C1 O2 Zr1 129.46(19) . .
Zr2 O2 Zr1 102.68(9) . .
C16 O3 Zr2 176.7(2) . .
C6 O4 Zr1 162.0(4) . .
C11 O5 Zr1 169.2(3) . .
C21 O6 Zr1 138.4(2) . .
C28 O7 Zr1 135.8(2) . .
C34 O8 Zr2 171.5(2) . .
C23 O9 C27 117.9(4) . .
C32 O10 C35 117.9(3) . .
C40 N1 C36 117.6(3) . .
C40 N1 Zr2 117.9(2) . .
C36 N1 Zr2 124.5(2) . .
O2 C1 C2 114.8(3) . .
O2 C1 H1A 108.6 . .
C2 C1 H1A 108.6 . .
O2 C1 H1B 108.6 . .
C2 C1 H1B 108.6 . .
H1A C1 H1B 107.5 . .
C4 C2 C5 110.2(4) . .
C4 C2 C3 109.4(4) . .
C5 C2 C3 109.8(4) . .
C4 C2 C1 111.0(3) . .
C5 C2 C1 110.1(3) . .
C3 C2 C1 106.3(4) . .
C2 C3 H3A 109.5 . .
C2 C3 H3B 109.5 . .
H3A C3 H3B 109.5 . .
C2 C3 H3C 109.5 . .
H3A C3 H3C 109.5 . .
H3B C3 H3C 109.5 . .
C2 C4 H4A 109.5 . .
C2 C4 H4B 109.5 . .
H4A C4 H4B 109.5 . .
C2 C4 H4C 109.5 . .
H4A C4 H4C 109.5 . .
H4B C4 H4C 109.5 . .
C2 C5 H5A 109.5 . .
C2 C5 H5B 109.5 . .
H5A C5 H5B 109.5 . .
C2 C5 H5C 109.5 . .
H5A C5 H5C 109.5 . .
H5B C5 H5C 109.5 . .
O4 C6 C7 122.9(5) . .
O4 C6 H6 118.5 . .
C7 C6 H6 118.5 . .
C6 C7 C10 118.3(5) . .
C6 C7 C8 117.8(5) . .
C10 C7 C8 118.5(5) . .
C6 C7 C9 96.2(6) . .
C10 C7 C9 99.8(6) . .
C8 C7 C9 97.2(6) . .
C7 C8 H8A 109.5 . .
C7 C8 H8B 109.5 . .
H8A C8 H8B 109.5 . .
C7 C8 H8C 109.5 . .
H8A C8 H8C 109.5 . .
H8B C8 H8C 109.5 . .
C7 C9 H9A 109.5 . .
C7 C9 H9B 109.5 . .
H9A C9 H9B 109.5 . .
C7 C9 H9C 109.5 . .
H9A C9 H9C 109.5 . .
H9B C9 H9C 109.5 . .
C7 C10 H10A 109.5 . .
C7 C10 H10B 109.5 . .
H10A C10 H10B 109.5 . .
C7 C10 H10C 109.5 . .
H10A C10 H10C 109.5 . .
H10B C10 H10C 109.5 . .
O5 C11 C12 115.9(4) . .
O5 C11 H11A 108.3 . .
C12 C11 H11A 108.3 . .
O5 C11 H11B 108.3 . .
C12 C11 H11B 108.3 . .
H11A C11 H11B 107.4 . .
C14 C12 C13 111.6(4) . .
C14 C12 C11 109.3(5) . .
C13 C12 C11 112.4(4) . .
C14 C12 C15 110.1(6) . .
C13 C12 C15 105.2(5) . .
C11 C12 C15 108.1(5) . .
C12 C13 H13A 109.5 . .
C12 C13 H13B 109.5 . .
H13A C13 H13B 109.5 . .
C12 C13 H13C 109.5 . .
H13A C13 H13C 109.5 . .
H13B C13 H13C 109.5 . .
C12 C14 H14A 109.5 . .
C12 C14 H14B 109.5 . .
H14A C14 H14B 109.5 . .
C12 C14 H14C 109.5 . .
H14A C14 H14C 109.5 . .
H14B C14 H14C 109.5 . .
C12 C15 H15A 109.5 . .
C12 C15 H15B 109.5 . .
H15A C15 H15B 109.5 . .
C12 C15 H15C 109.5 . .
H15A C15 H15C 109.5 . .
H15B C15 H15C 109.5 . .
O3 C16 C17 113.2(3) . .
O3 C16 H16A 108.9 . .
C17 C16 H16A 108.9 . .
O3 C16 H16B 108.9 . .
C17 C16 H16B 108.9 . .
H16A C16 H16B 107.7 . .
C19 C17 C20 110.0(4) . .
C19 C17 C16 110.1(4) . .
C20 C17 C16 107.8(4) . .
C19 C17 C18 109.8(4) . .
C20 C17 C18 110.5(4) . .
C16 C17 C18 108.7(4) . .
C17 C18 H18A 109.5 . .
C17 C18 H18B 109.5 . .
H18A C18 H18B 109.5 . .
C17 C18 H18C 109.5 . .
H18A C18 H18C 109.5 . .
H18B C18 H18C 109.5 . .
C17 C19 H19A 109.5 . .
C17 C19 H19B 109.5 . .
H19A C19 H19B 109.5 . .
C17 C19 H19C 109.5 . .
H19A C19 H19C 109.5 . .
H19B C19 H19C 109.5 . .
C17 C20 H20A 109.5 . .
C17 C20 H20B 109.5 . .
H20A C20 H20B 109.5 . .
C17 C20 H20C 109.5 . .
H20A C20 H20C 109.5 . .
H20B C20 H20C 109.5 . .
O6 C21 C22 117.9(3) . .
O6 C21 C26 123.2(3) . .
C22 C21 C26 118.9(3) . .
C23 C22 C21 120.7(4) . .
C23 C22 H22 119.7 . .
C21 C22 H22 119.7 . .
O9 C23 C22 124.5(4) . .
O9 C23 C24 114.7(4) . .
C22 C23 C24 120.7(4) . .
C25 C24 C23 119.6(4) . .
C25 C24 H24 120.2 . .
C23 C24 H24 120.2 . .
C24 C25 C26 122.1(4) . .
C24 C25 H25 119.0 . .
C26 C25 H25 119.0 . .
C25 C26 C21 117.6(3) . .
C25 C26 C28 121.5(3) . .
C21 C26 C28 120.8(3) . .
O9 C27 H27A 109.5 . .
O9 C27 H27B 109.5 . .
H27A C27 H27B 109.5 . .
O9 C27 H27C 109.5 . .
H27A C27 H27C 109.5 . .
H27B C27 H27C 109.5 . .
O7 C28 C26 121.3(3) . .
O7 C28 C29 114.9(3) . .
C26 C28 C29 123.8(3) . .
C30 C29 C34 118.7(3) . .
C30 C29 C28 123.7(3) . .
C34 C29 C28 117.5(3) . .
C31 C30 C29 122.1(4) . .
C31 C30 H30 119.0 . .
C29 C30 H30 119.0 . .
C30 C31 C32 118.9(4) . .
C30 C31 H31 120.5 . .
C32 C31 H31 120.5 . .
O10 C32 C33 123.9(4) . .
O10 C32 C31 115.4(3) . .
C33 C32 C31 120.7(4) . .
C32 C33 C34 120.7(4) . .
C32 C33 H33 119.7 . .
C34 C33 H33 119.7 . .
O8 C34 C33 118.8(3) . .
O8 C34 C29 122.3(3) . .
C33 C34 C29 118.9(3) . .
O10 C35 H35A 109.5 . .
O10 C35 H35B 109.5 . .
H35A C35 H35B 109.5 . .
O10 C35 H35C 109.5 . .
H35A C35 H35C 109.5 . .
H35B C35 H35C 109.5 . .
N1 C36 C37 122.3(4) . .
N1 C36 H36 118.8 . .
C37 C36 H36 118.8 . .
C38 C37 C36 119.4(4) . .
C38 C37 H37 120.3 . .
C36 C37 H37 120.3 . .
C39 C38 C37 119.0(4) . .
C39 C38 H38 120.5 . .
C37 C38 H38 120.5 . .
C38 C39 C40 119.0(4) . .
C38 C39 H39 120.5 . .
C40 C39 H39 120.5 . .
N1 C40 C39 122.8(4) . .
N1 C40 H40 118.6 . .
C39 C40 H40 118.6 . .

loop_
_geom_bond_atom_site_label_1
_geom_bond_atom_site_label_2
_geom_bond_distance
_geom_bond_site_symmetry_2
Zr1 O5 1.938(2) .
Zr1 O4 1.953(2) .
Zr1 O1 2.084(2) .
Zr1 O6 2.088(2) .
Zr1 O7 2.210(2) .
Zr1 O2 2.274(2) .
Zr1 Zr2 3.4488(5) .
Zr2 O3 1.929(2) .
Zr2 O8 2.013(2) .
Zr2 O1 2.047(2) 2_775
Zr2 O2 2.141(2) .
Zr2 O1 2.185(2) .
Zr2 N1 2.418(3) .
Zr2 Zr2 3.3102(7) 2_775
O1 Zr2 2.047(2) 2_775
O2 C1 1.439(4) .
O3 C16 1.394(4) .
O4 C6 1.347(6) .
O5 C11 1.392(5) .
O6 C21 1.312(4) .
O7 C28 1.255(4) .
O8 C34 1.325(4) .
O9 C23 1.360(5) .
O9 C27 1.417(6) .
O10 C32 1.369(5) .
O10 C35 1.423(6) .
N1 C40 1.335(5) .
N1 C36 1.346(5) .
C1 C2 1.531(5) .
C1 H1A 0.9900 .
C1 H1B 0.9900 .
C2 C4 1.510(6) .
C2 C5 1.520(6) .
C2 C3 1.521(6) .
C3 H3A 0.9800 .
C3 H3B 0.9800 .
C3 H3C 0.9800 .
C4 H4A 0.9800 .
C4 H4B 0.9800 .
C4 H4C 0.9800 .
C5 H5A 0.9800 .
C5 H5B 0.9800 .
C5 H5C 0.9800 .
C6 C7 1.424(7) .
C6 H6 0.9500 .
C7 C10 1.448(7) .
C7 C8 1.467(8) .
C7 C9 1.621(10) .
C8 H8A 0.9800 .
C8 H8B 0.9800 .
C8 H8C 0.9800 .
C9 H9A 0.9800 .
C9 H9B 0.9800 .
C9 H9C 0.9800 .
C10 H10A 0.9800 .
C10 H10B 0.9800 .
C10 H10C 0.9800 .
C11 C12 1.511(6) .
C11 H11A 0.9900 .
C11 H11B 0.9900 .
C12 C14 1.482(7) .
C12 C13 1.504(7) .
C12 C15 1.512(8) .
C13 H13A 0.9800 .
C13 H13B 0.9800 .
C13 H13C 0.9800 .
C14 H14A 0.9800 .
C14 H14B 0.9800 .
C14 H14C 0.9800 .
C15 H15A 0.9800 .
C15 H15B 0.9800 .
C15 H15C 0.9800 .
C16 C17 1.526(6) .
C16 H16A 0.9900 .
C16 H16B 0.9900 .
C17 C19 1.515(6) .
C17 C20 1.518(6) .
C17 C18 1.531(7) .
C18 H18A 0.9800 .
C18 H18B 0.9800 .
C18 H18C 0.9800 .
C19 H19A 0.9800 .
C19 H19B 0.9800 .
C19 H19C 0.9800 .
C20 H20A 0.9800 .
C20 H20B 0.9800 .
C20 H20C 0.9800 .
C21 C22 1.402(5) .
C21 C26 1.432(5) .
C22 C23 1.375(6) .
C22 H22 0.9500 .
C23 C24 1.397(6) .
C24 C25 1.359(6) .
C24 H24 0.9500 .
C25 C26 1.412(5) .
C25 H25 0.9500 .
C26 C28 1.447(5) .
C27 H27A 0.9800 .
C27 H27B 0.9800 .
C27 H27C 0.9800 .
C28 C29 1.480(5) .
C29 C30 1.397(5) .
C29 C34 1.415(5) .
C30 C31 1.373(6) .
C30 H30 0.9500 .
C31 C32 1.394(6) .
C31 H31 0.9500 .
C32 C33 1.381(5) .
C33 C34 1.401(5) .
C33 H33 0.9500 .
C35 H35A 0.9800 .
C35 H35B 0.9800 .
C35 H35C 0.9800 .
C36 C37 1.374(5) .
C36 H36 0.9500 .
C37 C38 1.371(6) .
C37 H37 0.9500 .
C38 C39 1.365(6) .
C38 H38 0.9500 .
C39 C40 1.381(6) .
C39 H39 0.9500 .
C40 H40 0.9500 .
